data_4502576
loop_
_publ_author_name
'Hu, Sheng'
'Meng, Zhao-Sha'
'Tong, Ming-Liang'

_publ_section_title
;
 Structure and Topology Versatility of Metal&#x2212;Organic Frameworks
 Based on Tetradentate Ligands Isolated from Hydrothermal Metal/Ligand
 Reactions
;
_journal_issue 4
_journal_name_full 'Crystal Growth &amp; Design'
_journal_page_first 1742
_journal_paper_doi 10.1021/cg901403b
_journal_volume 10
_journal_year 2010
_chemical_formula_sum 'C28 H24 N4 O'
_chemical_formula_weight 432.51
_chemical_name_systematic
; 
 ? 
;
_space_group_IT_number 14
_symmetry_cell_setting monoclinic
_symmetry_space_group_name_Hall '-P 2ybc'
_symmetry_space_group_name_H-M 'P 1 21/c 1'
_atom_sites_solution_hydrogens geom
_atom_sites_solution_primary direct
_atom_sites_solution_secondary difmap
_audit_creation_method SHELXL-97
_cell_angle_alpha 90.00
_cell_angle_beta 102.556(3)
_cell_angle_gamma 90.00
_cell_formula_units_Z 4
_cell_length_a 13.8997(18)
_cell_length_b 14.854(2)
_cell_length_c 11.1887(14)
_cell_measurement_temperature 123(2)
_cell_volume 2254.8(5)
_computing_cell_refinement 'SAINT-PLUS, Ver. 6.0, 1997'
_computing_data_collection 'SMART, 1998.'
_computing_data_reduction 'SAINT-PLUS, Ver. 6.0, 1997'
_computing_molecular_graphics 'XP, Ver. 6.10, Bruker AXS Inc., 2000'
_computing_publication_material 'SHELXTL-Bruker AXS Inc., 1998'
_computing_structure_refinement 'SHELXL-97 (Sheldrick, 1997)'
_computing_structure_solution 'SHELXS-97 (Sheldrick, 1990)'
_diffrn_ambient_temperature 123(2)
_diffrn_measured_fraction_theta_full 0.949
_diffrn_measured_fraction_theta_max 0.949
_diffrn_radiation_monochromator graphite
_diffrn_radiation_source 'fine-focus sealed tube'
_diffrn_radiation_type MoK\a
_diffrn_radiation_wavelength 0.71073
_diffrn_reflns_av_R_equivalents 0.0266
_diffrn_reflns_av_sigmaI/netI 0.0486
_diffrn_reflns_limit_h_max 17
_diffrn_reflns_limit_h_min -10
_diffrn_reflns_limit_k_max 18
_diffrn_reflns_limit_k_min -14
_diffrn_reflns_limit_l_max 13
_diffrn_reflns_limit_l_min -11
_diffrn_reflns_number 7742
_diffrn_reflns_theta_full 26.00
_diffrn_reflns_theta_max 26.00
_diffrn_reflns_theta_min 2.03
_exptl_absorpt_coefficient_mu 0.079
_exptl_absorpt_correction_T_max 0.9835
_exptl_absorpt_correction_T_min 0.9659
_exptl_absorpt_correction_type multi-scan
_exptl_absorpt_process_details 'SADABS (Bruker, 2002)'
_exptl_crystal_density_diffrn 1.274
_exptl_crystal_density_method 'not measured'
_exptl_crystal_F_000 912
_exptl_crystal_size_max 0.44
_exptl_crystal_size_mid 0.24
_exptl_crystal_size_min 0.21
_refine_diff_density_max 0.305
_refine_diff_density_min -0.200
_refine_diff_density_rms 0.051
_refine_ls_extinction_method none
_refine_ls_goodness_of_fit_ref 1.036
_refine_ls_hydrogen_treatment mixed
_refine_ls_matrix_type full
_refine_ls_number_parameters 303
_refine_ls_number_reflns 4199
_refine_ls_number_restraints 0
_refine_ls_restrained_S_all 1.036
_refine_ls_R_factor_all 0.0751
_refine_ls_R_factor_gt 0.0524
_refine_ls_shift/su_max 0.000
_refine_ls_shift/su_mean 0.000
_refine_ls_structure_factor_coef Fsqd
_refine_ls_weighting_details 'calc w=1/[\s^2^(Fo^2^)+(0.0715P)^2^+0.2664P] where P=(Fo^2^+2Fc^2^)/3'
_refine_ls_weighting_scheme calc
_refine_ls_wR_factor_gt 0.1240
_refine_ls_wR_factor_ref 0.1370
_reflns_number_gt 3114
_reflns_number_total 4199
_reflns_threshold_expression >2sigma(I)
_cod_data_source_file cg901403b_si_002.cif
_cod_data_source_block Bztpy
_cod_depositor_comments
;
The following automatic conversions were performed:

'_symmetry_cell_setting' value 'Monoclinic' changed to 'monoclinic'
according to /home/saulius/struct/CIF-dictionaries/cif_core.dic
dictionary named 'cif_core.dic' version 2.4.2 from 2011-04-26.

Automatic conversion script
Id: cif_fix_values 1715 2011-07-08 13:25:40Z adriana 
;
_cod_original_sg_symbol_H-M P2(1)/c
_cod_database_code 4502576

loop_
_symmetry_equiv_pos_as_xyz
'x, y, z'
'-x, y+1/2, -z+1/2'
'-x, -y, -z'
'x, -y-1/2, z-1/2'

loop_
_atom_site_label
_atom_site_type_symbol
_atom_site_fract_x
_atom_site_fract_y
_atom_site_fract_z
_atom_site_U_iso_or_equiv
_atom_site_adp_type
_atom_site_occupancy
_atom_site_symmetry_multiplicity
_atom_site_calc_flag
_atom_site_refinement_flags
N1 N 0.32679(12) 0.21582(12) 0.24581(16) 0.0290(4) Uani 1 1 d .
N2 N 0.53582(12) -0.11067(12) 0.05071(16) 0.0299(4) Uani 1 1 d .
N3 N 1.08298(12) -0.03117(13) 0.73106(16) 0.0311(4) Uani 1 1 d .
N4 N 0.82951(13) 0.21374(14) 0.98192(16) 0.0345(5) Uani 1 1 d .
C1 C 0.59828(13) 0.09727(14) 0.43669(17) 0.0214(4) Uani 1 1 d .
C2 C 0.64785(13) 0.02807(13) 0.39022(17) 0.0206(4) Uani 1 1 d .
C3 C 0.73924(13) -0.00017(14) 0.45794(18) 0.0222(5) Uani 1 1 d .
H3 H 0.7732 -0.0468 0.4261 0.027 Uiso 1 1 calc R
C4 C 0.78242(13) 0.03786(13) 0.57115(17) 0.0217(4) Uani 1 1 d .
C5 C 0.73062(13) 0.10449(14) 0.61978(17) 0.0223(4) Uani 1 1 d .
C6 C 0.64032(14) 0.13347(13) 0.55134(18) 0.0220(4) Uani 1 1 d .
H6 H 0.6059 0.1795 0.5837 0.026 Uiso 1 1 calc R
C7 C 0.50379(14) 0.13617(13) 0.36922(17) 0.0213(4) Uani 1 1 d .
C8 C 0.42594(14) 0.15048(14) 0.42618(19) 0.0244(5) Uani 1 1 d .
H8 H 0.4318 0.1330 0.5091 0.029 Uiso 1 1 calc R
C9 C 0.34064(14) 0.18973(14) 0.36344(19) 0.0258(5) Uani 1 1 d .
H9 H 0.2887 0.1990 0.4050 0.031 Uiso 1 1 calc R
C10 C 0.40153(15) 0.20150(14) 0.19161(19) 0.0269(5) Uani 1 1 d .
H10 H 0.3932 0.2191 0.1084 0.032 Uiso 1 1 calc R
C11 C 0.49006(15) 0.16313(14) 0.24711(18) 0.0240(5) Uani 1 1 d .
H11 H 0.5408 0.1551 0.2033 0.029 Uiso 1 1 calc R
C12 C 0.60751(14) -0.01810(13) 0.27131(17) 0.0209(4) Uani 1 1 d .
C13 C 0.51302(14) -0.05390(13) 0.24336(18) 0.0226(4) Uani 1 1 d .
H13 H 0.4704 -0.0470 0.2986 0.027 Uiso 1 1 calc R
C14 C 0.48153(14) -0.09974(14) 0.13431(19) 0.0264(5) Uani 1 1 d .
H14 H 0.4172 -0.1250 0.1179 0.032 Uiso 1 1 calc R
C15 C 0.62550(15) -0.07421(15) 0.07760(19) 0.0297(5) Uani 1 1 d .
H15 H 0.6653 -0.0797 0.0188 0.036 Uiso 1 1 calc R
C16 C 0.66482(14) -0.02882(14) 0.18530(18) 0.0254(5) Uani 1 1 d .
H16 H 0.7300 -0.0055 0.1999 0.030 Uiso 1 1 calc R
C17 C 0.88555(13) 0.01265(14) 0.62972(17) 0.0212(4) Uani 1 1 d .
C18 C 0.91431(15) -0.07478(15) 0.6606(2) 0.0291(5) Uani 1 1 d .
H18 H 0.8672 -0.1221 0.6471 0.035 Uiso 1 1 calc R
C19 C 1.01216(15) -0.09282(16) 0.7114(2) 0.0319(5) Uani 1 1 d .
H19 H 1.0299 -0.1533 0.7337 0.038 Uiso 1 1 calc R
C20 C 1.05493(15) 0.05258(16) 0.6985(2) 0.0325(5) Uani 1 1 d .
H20 H 1.1043 0.0979 0.7088 0.039 Uiso 1 1 calc R
C21 C 0.95854(14) 0.07795(15) 0.65071(19) 0.0280(5) Uani 1 1 d .
H21 H 0.9425 0.1393 0.6325 0.034 Uiso 1 1 calc R
C22 C 0.76708(13) 0.14335(14) 0.74471(17) 0.0224(5) Uani 1 1 d .
C23 C 0.79225(14) 0.08725(15) 0.84663(18) 0.0286(5) Uani 1 1 d .
H23 H 0.7891 0.0237 0.8373 0.034 Uiso 1 1 calc R
C24 C 0.82183(15) 0.12536(17) 0.9613(2) 0.0338(5) Uani 1 1 d .
H24 H 0.8377 0.0861 1.0298 0.041 Uiso 1 1 calc R
C25 C 0.80526(15) 0.26676(16) 0.88346(19) 0.0320(5) Uani 1 1 d .
H25 H 0.8097 0.3301 0.8954 0.038 Uiso 1 1 calc R
C26 C 0.77400(14) 0.23482(15) 0.76474(19) 0.0272(5) Uani 1 1 d .
H26 H 0.7576 0.2756 0.6980 0.033 Uiso 1 1 calc R
C27 C 0.1100(2) 0.1444(3) 0.0007(4) 0.0925(13) Uani 1 1 d .
H27A H 0.0503 0.1080 -0.0067 0.139 Uiso 1 1 calc R
H27B H 0.1648 0.1151 0.0573 0.139 Uiso 1 1 calc R
H27C H 0.1263 0.1504 -0.0799 0.139 Uiso 1 1 calc R
C28 C 0.09334(17) 0.23374(18) 0.0475(2) 0.0436(6) Uani 1 1 d .
H28A H 0.0395 0.2637 -0.0116 0.052 Uiso 1 1 calc R
H28B H 0.0716 0.2268 0.1256 0.052 Uiso 1 1 calc R
O1 O 0.17772(11) 0.28911(11) 0.06738(16) 0.0405(4) Uani 1 1 d .
H1O H 0.229(2) 0.266(2) 0.127(3) 0.081(10) Uiso 1 1 d .

loop_
_atom_site_aniso_label
_atom_site_aniso_U_11
_atom_site_aniso_U_22
_atom_site_aniso_U_33
_atom_site_aniso_U_23
_atom_site_aniso_U_13
_atom_site_aniso_U_12
N1 0.0273(9) 0.0322(10) 0.0247(10) -0.0025(8) -0.0006(7) 0.0048(8)
N2 0.0305(10) 0.0356(11) 0.0221(10) -0.0056(8) 0.0025(7) 0.0018(8)
N3 0.0234(9) 0.0427(12) 0.0269(10) 0.0024(9) 0.0046(7) 0.0009(8)
N4 0.0325(10) 0.0512(13) 0.0195(10) -0.0052(9) 0.0048(8) 0.0017(9)
C1 0.0208(10) 0.0275(11) 0.0158(10) 0.0014(9) 0.0038(8) -0.0019(8)
C2 0.0202(9) 0.0249(11) 0.0175(10) 0.0004(9) 0.0057(8) -0.0018(8)
C3 0.0211(10) 0.0275(11) 0.0182(11) -0.0010(9) 0.0051(8) -0.0003(8)
C4 0.0224(10) 0.0269(11) 0.0164(10) 0.0026(9) 0.0053(8) -0.0019(8)
C5 0.0217(10) 0.0299(11) 0.0154(10) 0.0010(9) 0.0041(8) -0.0028(8)
C6 0.0231(10) 0.0252(11) 0.0184(11) -0.0017(9) 0.0060(8) 0.0001(8)
C7 0.0235(10) 0.0232(10) 0.0168(11) -0.0017(8) 0.0032(8) -0.0008(8)
C8 0.0249(10) 0.0296(12) 0.0192(11) -0.0003(9) 0.0058(8) -0.0005(9)
C9 0.0232(11) 0.0310(12) 0.0235(12) -0.0046(9) 0.0056(8) -0.0007(9)
C10 0.0321(11) 0.0285(12) 0.0174(11) 0.0000(9) -0.0004(9) 0.0014(9)
C11 0.0268(11) 0.0283(11) 0.0173(11) -0.0010(9) 0.0054(8) 0.0014(9)
C12 0.0237(10) 0.0220(10) 0.0158(10) 0.0018(8) 0.0018(8) 0.0041(8)
C13 0.0244(10) 0.0261(11) 0.0177(11) 0.0028(9) 0.0053(8) 0.0024(8)
C14 0.0234(10) 0.0311(12) 0.0235(11) -0.0011(10) 0.0024(8) -0.0013(9)
C15 0.0280(11) 0.0402(13) 0.0219(12) -0.0031(10) 0.0080(9) 0.0048(10)
C16 0.0219(10) 0.0318(12) 0.0219(11) -0.0006(9) 0.0037(8) 0.0023(9)
C17 0.0215(10) 0.0310(11) 0.0117(10) -0.0005(9) 0.0047(7) 0.0002(8)
C18 0.0245(11) 0.0316(12) 0.0305(12) -0.0026(10) 0.0041(9) -0.0025(9)
C19 0.0261(11) 0.0350(13) 0.0335(13) 0.0015(11) 0.0041(9) 0.0036(10)
C20 0.0238(11) 0.0400(14) 0.0337(13) 0.0017(11) 0.0063(9) -0.0071(10)
C21 0.0278(11) 0.0321(12) 0.0249(12) 0.0032(10) 0.0077(9) -0.0007(9)
C22 0.0162(9) 0.0366(13) 0.0150(10) -0.0016(9) 0.0048(7) 0.0015(8)
C23 0.0307(11) 0.0361(13) 0.0196(11) 0.0017(10) 0.0065(9) 0.0015(9)
C24 0.0313(12) 0.0499(15) 0.0198(12) 0.0037(11) 0.0048(9) 0.0054(10)
C25 0.0329(12) 0.0380(13) 0.0256(12) -0.0078(11) 0.0076(9) -0.0003(10)
C26 0.0279(11) 0.0352(13) 0.0193(11) -0.0018(10) 0.0065(8) 0.0017(9)
C27 0.057(2) 0.090(3) 0.129(3) -0.059(3) 0.017(2) -0.0142(18)
C28 0.0322(13) 0.0507(16) 0.0471(16) 0.0110(13) 0.0067(11) 0.0017(11)
O1 0.0266(8) 0.0452(10) 0.0465(11) 0.0153(8) 0.0008(7) 0.0015(7)

loop_
_atom_type_symbol
_atom_type_description
_atom_type_scat_dispersion_real
_atom_type_scat_dispersion_imag
_atom_type_scat_source
C C 0.0033 0.0016 'International Tables Vol C Tables 4.2.6.8 and 6.1.1.4'
H H 0.0000 0.0000 'International Tables Vol C Tables 4.2.6.8 and 6.1.1.4'
N N 0.0061 0.0033 'International Tables Vol C Tables 4.2.6.8 and 6.1.1.4'
O O 0.0106 0.0060 'International Tables Vol C Tables 4.2.6.8 and 6.1.1.4'

loop_
_geom_angle_atom_site_label_1
_geom_angle_atom_site_label_2
_geom_angle_atom_site_label_3
_geom_angle
C10 N1 C9 116.14(17)
C15 N2 C14 115.88(18)
C19 N3 C20 115.92(18)
C24 N4 C25 116.18(19)
C6 C1 C2 118.86(17)
C6 C1 C7 117.72(17)
C2 C1 C7 123.40(17)
C3 C2 C1 118.88(17)
C3 C2 C12 117.84(17)
C1 C2 C12 123.27(16)
C2 C3 C4 122.12(18)
C2 C3 H3 118.9
C4 C3 H3 118.9
C3 C4 C5 118.79(17)
C3 C4 C17 118.69(17)
C5 C4 C17 122.24(17)
C6 C5 C4 118.93(18)
C6 C5 C22 118.54(18)
C4 C5 C22 122.50(16)
C5 C6 C1 122.32(18)
C5 C6 H6 118.8
C1 C6 H6 118.8
C8 C7 C11 116.84(17)
C8 C7 C1 121.28(17)
C11 C7 C1 121.84(17)
C9 C8 C7 120.31(19)
C9 C8 H8 119.8
C7 C8 H8 119.8
N1 C9 C8 123.22(19)
N1 C9 H9 118.4
C8 C9 H9 118.4
N1 C10 C11 124.87(19)
N1 C10 H10 117.6
C11 C10 H10 117.6
C10 C11 C7 118.62(19)
C10 C11 H11 120.7
C7 C11 H11 120.7
C16 C12 C13 117.28(18)
C16 C12 C2 120.69(17)
C13 C12 C2 122.02(17)
C14 C13 C12 119.34(18)
C14 C13 H13 120.3
C12 C13 H13 120.3
N2 C14 C13 124.07(18)
N2 C14 H14 118.0
C13 C14 H14 118.0
N2 C15 C16 124.56(19)
N2 C15 H15 117.7
C16 C15 H15 117.7
C15 C16 C12 118.85(18)
C15 C16 H16 120.6
C12 C16 H16 120.6
C18 C17 C21 117.03(18)
C18 C17 C4 123.07(18)
C21 C17 C4 119.85(18)
C17 C18 C19 119.4(2)
C17 C18 H18 120.3
C19 C18 H18 120.3
N3 C19 C18 124.2(2)
N3 C19 H19 117.9
C18 C19 H19 117.9
N3 C20 C21 124.2(2)
N3 C20 H20 117.9
C21 C20 H20 117.9
C20 C21 C17 119.1(2)
C20 C21 H21 120.4
C17 C21 H21 120.4
C26 C22 C23 117.41(18)
C26 C22 C5 122.04(18)
C23 C22 C5 120.51(19)
C24 C23 C22 119.1(2)
C24 C23 H23 120.5
C22 C23 H23 120.5
N4 C24 C23 124.1(2)
N4 C24 H24 117.9
C23 C24 H24 117.9
N4 C25 C26 123.9(2)
N4 C25 H25 118.1
C26 C25 H25 118.1
C22 C26 C25 119.3(2)
C22 C26 H26 120.4
C25 C26 H26 120.4
C28 C27 H27A 109.5
C28 C27 H27B 109.5
H27A C27 H27B 109.5
C28 C27 H27C 109.5
H27A C27 H27C 109.5
H27B C27 H27C 109.5
O1 C28 C27 113.2(2)
O1 C28 H28A 108.9
C27 C28 H28A 108.9
O1 C28 H28B 108.9
C27 C28 H28B 108.9
H28A C28 H28B 107.7
C28 O1 H1O 112(2)

loop_
_geom_bond_atom_site_label_1
_geom_bond_atom_site_label_2
_geom_bond_distance
N1 C10 1.329(3)
N1 C9 1.345(3)
N2 C15 1.332(3)
N2 C14 1.333(3)
N3 C19 1.327(3)
N3 C20 1.331(3)
N4 C24 1.333(3)
N4 C25 1.336(3)
C1 C6 1.396(3)
C1 C2 1.399(3)
C1 C7 1.482(3)
C2 C3 1.395(3)
C2 C12 1.494(3)
C3 C4 1.398(3)
C3 H3 0.9500
C4 C5 1.402(3)
C4 C17 1.489(3)
C5 C6 1.389(3)
C5 C22 1.495(3)
C6 H6 0.9500
C7 C8 1.386(3)
C7 C11 1.396(3)
C8 C9 1.370(3)
C8 H8 0.9500
C9 H9 0.9500
C10 C11 1.376(3)
C10 H10 0.9500
C11 H11 0.9500
C12 C16 1.385(3)
C12 C13 1.388(3)
C13 C14 1.383(3)
C13 H13 0.9500
C14 H14 0.9500
C15 C16 1.385(3)
C15 H15 0.9500
C16 H16 0.9500
C17 C18 1.380(3)
C17 C21 1.386(3)
C18 C19 1.382(3)
C18 H18 0.9500
C19 H19 0.9500
C20 C21 1.383(3)
C20 H20 0.9500
C21 H21 0.9500
C22 C26 1.377(3)
C22 C23 1.394(3)
C23 C24 1.380(3)
C23 H23 0.9500
C24 H24 0.9500
C25 C26 1.388(3)
C25 H25 0.9500
C26 H26 0.9500
C27 C28 1.463(4)
C27 H27A 0.9800
C27 H27B 0.9800
C27 H27C 0.9800
C28 O1 1.410(3)
C28 H28A 0.9900
C28 H28B 0.9900
O1 H1O 0.93(3)

loop_
_geom_hbond_atom_site_label_D
_geom_hbond_atom_site_label_H
_geom_hbond_atom_site_label_A
_geom_hbond_distance_DH
_geom_hbond_distance_HA
_geom_hbond_distance_DA
_geom_hbond_angle_DHA
_geom_hbond_site_symmetry_A
O1 H1O N1 0.93(3) 1.83(3) 2.769(2) 178(3) .
C3 H3 O1 0.95 2.53 3.369(3) 147.6 2_645
C9 H9 O1 0.95 2.63 3.561(3) 165.8 4_566
C16 H16 N3 0.95 2.60 3.540(3) 168.6 3_756
C21 H21 N4 0.95 2.99 3.858(3) 153.2 4_565
C10 H10 N2 0.95 2.74 3.310(3) 119.4 3_655
C11 H11 N2 0.95 2.89 3.364(3) 112.4 3_655

loop_
_cod_related_entry_id
_cod_related_entry_database
_cod_related_entry_code
1 ChemSpider 30661387
